data_1551311
loop_
_publ_author_name
'Mazzier, Daniela'
'De, Soumen'
'Wicher, Barbara'
'Maurizot, Victor'
'Huc, Ivan'

_publ_section_title
;
 Interplay of secondary and tertiary folding in abiotic foldamers
;
_journal_name_full 'Chemical Science'
_journal_paper_doi 10.1039/C9SC01322A
_journal_year 2019
_chemical_formula_moiety 'C256 H314 N40 O44 Si2, 13(C H3 O H), 2.98(H2 O)'
_chemical_formula_sum 'C262.51 H343.02 N40 O52 Si2'
_chemical_formula_weight 4947.07
_space_group_crystal_system monoclinic
_space_group_IT_number 14
_space_group_name_Hall '-P 2yn'
_space_group_name_H-M_alt 'P 1 21/n 1'
_symmetry_space_group_name_Hall '-P 2yn'
_symmetry_space_group_name_H-M 'P 1 21/n 1'
_atom_sites_solution_hydrogens geom
_audit_creation_method SHELXL-2018/3
_audit_update_record
;
2019-03-08 deposited with the CCDC.    2019-06-10 downloaded from the CCDC.
;
_cell_angle_alpha 90
_cell_angle_beta 106.983(2)
_cell_angle_gamma 90
_cell_formula_units_Z 2
_cell_length_a 16.1473(3)
_cell_length_b 36.4163(7)
_cell_length_c 26.2800(5)
_cell_measurement_reflns_used 28310
_cell_measurement_temperature 100(2)
_cell_measurement_theta_max 60.77
_cell_measurement_theta_min 2.43
_cell_volume 14779.4(5)
_computing_cell_refinement 'CrysAlis Pro (Agilent Technologies, 2015)'
_computing_data_collection 'CrysAlis Pro (Agilent Technologies, 2015)'
_computing_data_reduction 'CrysAlis Pro (Agilent Technologies, 2015)'
_computing_publication_material 'SHELXL-2018/3 (Sheldrick, 2018)'
_computing_structure_refinement 'SHELXL-2018/3 (Sheldrick, 2018)'
_computing_structure_solution 'SHELXT 2014/5 (Sheldrick, 2014)'
_diffrn_ambient_temperature 100(2)
_diffrn_detector_area_resol_mean 5.8140
_diffrn_measured_fraction_theta_full 0.988
_diffrn_measured_fraction_theta_max 0.988
_diffrn_measurement_device_type 'Microfocus rotating Cu anode Rigaku FRX 3kW'
_diffrn_measurement_method \w-scans
_diffrn_radiation_type CuK\a
_diffrn_radiation_wavelength 1.54184
_diffrn_reflns_av_R_equivalents 0.0325
_diffrn_reflns_av_unetI/netI 0.0197
_diffrn_reflns_Laue_measured_fraction_full 0.988
_diffrn_reflns_Laue_measured_fraction_max 0.988
_diffrn_reflns_limit_h_max 17
_diffrn_reflns_limit_h_min -18
_diffrn_reflns_limit_k_max 41
_diffrn_reflns_limit_k_min -39
_diffrn_reflns_limit_l_max 29
_diffrn_reflns_limit_l_min -29
_diffrn_reflns_number 89253
_diffrn_reflns_point_group_measured_fraction_full 0.988
_diffrn_reflns_point_group_measured_fraction_max 0.988
_diffrn_reflns_theta_full 61.074
_diffrn_reflns_theta_max 61.073
_diffrn_reflns_theta_min 4.487
_diffrn_source 'fine-focus sealed X-ray tube'
_exptl_absorpt_coefficient_mu 0.710
_exptl_absorpt_correction_T_max 1.000
_exptl_absorpt_correction_T_min 0.838
_exptl_absorpt_correction_type multi-scan
_exptl_absorpt_process_details
;
CrysAlisPro 1.171.38.43 (Rigaku Oxford Diffraction, 2015)
Empirical absorption correction using spherical harmonics,
 implemented in SCALE3 ABSPACK scaling algorithm.
;
_exptl_crystal_colour yellow
_exptl_crystal_density_diffrn 1.112
_exptl_crystal_description plate
_exptl_crystal_F_000 5284
_exptl_crystal_size_max 0.200
_exptl_crystal_size_mid 0.070
_exptl_crystal_size_min 0.050
_refine_diff_density_max 1.321
_refine_diff_density_min -0.822
_refine_diff_density_rms 0.139
_refine_ls_extinction_method none
_refine_ls_goodness_of_fit_ref 2.712
_refine_ls_hydrogen_treatment constr
_refine_ls_matrix_type full
_refine_ls_number_parameters 1247
_refine_ls_number_reflns 22382
_refine_ls_number_restraints 113
_refine_ls_restrained_S_all 2.708
_refine_ls_R_factor_all 0.2658
_refine_ls_R_factor_gt 0.2411
_refine_ls_shift/su_max 0.007
_refine_ls_shift/su_mean 0.001
_refine_ls_structure_factor_coef Fsqd
_refine_ls_weighting_details 'w=1/[\s^2^(Fo^2^)+(0.2000P)^2^] where P=(Fo^2^+2Fc^2^)/3'
_refine_ls_weighting_scheme calc
_refine_ls_wR_factor_gt 0.6025
_refine_ls_wR_factor_ref 0.6246
_reflns_Friedel_coverage 0.000
_reflns_number_gt 15000
_reflns_number_total 22382
_reflns_threshold_expression 'I > 2\s(I)'
_cod_data_source_file c9sc01322a2.cif
_cod_data_source_block 8a
_cod_database_code 1551311
_shelx_shelxl_version_number 2018/3
_shelx_space_group_comment
;
The symmetry employed for this shelxl refinement is uniquely defined
by the following loop, which should always be used as a source of
symmetry information in preference to the above space-group names.
They are only intended as comments.
;
_shelx_estimated_absorpt_t_min 0.871
_shelx_estimated_absorpt_t_max 0.965

loop_
_space_group_symop_operation_xyz
'x, y, z'
'-x+1/2, y+1/2, -z+1/2'
'-x, -y, -z'
'x-1/2, -y-1/2, z-1/2'

loop_
_atom_site_label
_atom_site_type_symbol
_atom_site_fract_x
_atom_site_fract_y
_atom_site_fract_z
_atom_site_U_iso_or_equiv
_atom_site_adp_type
_atom_site_occupancy
_atom_site_site_symmetry_order
_atom_site_calc_flag
_atom_site_refinement_flags_posn
_atom_site_refinement_flags_adp
_atom_site_refinement_flags_occupancy
_atom_site_disorder_assembly
_atom_site_disorder_group
Si1C Si 0.4182(3) 0.34881(10) 0.73070(17) 0.1765(16) Uani 1 1 d . . . . .
O1B O 0.4560(5) 0.5551(2) 0.4551(3) 0.146(2) Uiso 1 1 d . . . . .
O1C O 0.7157(5) 0.6997(2) 0.4595(3) 0.155(3) Uani 1 1 d . . . . .
O2B O 0.4506(7) 0.5554(3) 0.3761(4) 0.185(3) Uiso 1 1 d . . . . .
O2C O 0.0608(4) 0.6290(3) 0.5523(3) 0.154(3) Uani 1 1 d . . . . .
O3B O 0.4049(5) 0.7292(2) 0.4602(3) 0.132(2) Uani 1 1 d . . . . .
O3C O 0.7793(6) 0.5311(2) 0.5808(3) 0.164(3) Uiso 1 1 d . . . . .
O4B O 0.2960(4) 0.52585(15) 0.5646(2) 0.1109(16) Uani 1 1 d . . . . .
O4C O 0.3093(5) 0.77603(18) 0.5928(3) 0.149(2) Uani 1 1 d D . . . .
O5B O 0.7058(4) 0.66349(18) 0.5869(3) 0.127(2) Uani 1 1 d . . . . .
O5C O 0.3740(6) 0.4590(2) 0.7081(3) 0.162(3) Uiso 1 1 d . . . . .
O6B O 0.2525(4) 0.65226(18) 0.6641(2) 0.1204(18) Uani 1 1 d . . . . .
O6C O 0.8803(8) 0.7056(4) 0.7233(6) 0.235(5) Uani 1 1 d D . . . .
O7B O 0.6813(5) 0.5109(2) 0.7174(3) 0.141(2) Uani 1 1 d . . . . .
O7C O 0.2594(8) 0.6195(3) 0.8562(5) 0.204(4) Uiso 1 1 d . . . . .
O8B O 0.5710(6) 0.73265(19) 0.7346(3) 0.154(3) Uani 1 1 d . . . . .
O8C O 0.9664(8) 0.5204(3) 0.8786(5) 0.207(4) Uiso 1 1 d . . . . .
O9B O 0.4840(5) 0.5299(2) 0.8475(3) 0.155(3) Uani 1 1 d . . . . .
O9C O 0.5208(5) 0.7773(2) 0.8657(3) 0.133(2) Uani 1 1 d . . . . .
O10B O 0.9181(4) 0.65483(18) 0.8685(3) 0.133(2) Uani 1 1 d . . . . .
O10C O 0.4168(5) 0.5664(2) 0.9959(3) 0.131(2) Uani 1 1 d . . . . .
O11B O 0.4627(5) 0.65871(19) 0.9422(3) 0.134(2) Uani 1 1 d . . . . .
O12B O 0.6529(5) 0.56147(18) 0.9624(3) 0.133(2) Uani 1 1 d . . . . .
N1B N 0.4847(5) 0.56813(18) 0.4223(3) 0.1035(18) Uiso 1 1 d . . . . .
N2B N 0.4918(4) 0.64053(19) 0.4480(2) 0.0957(16) Uani 1 1 d . . . . .
N3B N 0.3628(4) 0.67230(18) 0.4780(2) 0.0933(16) Uani 1 1 d . . . . .
H3B H 0.377795 0.649038 0.478553 0.112 Uiso 1 1 calc R U . . .
N4B N 0.2974(4) 0.61753(18) 0.5211(2) 0.0896(15) Uani 1 1 d . . . . .
N5B N 0.4021(4) 0.56171(16) 0.5538(2) 0.0945(16) Uani 1 1 d . . . . .
H5B H 0.415203 0.583840 0.545090 0.113 Uiso 1 1 calc R U . . .
N6B N 0.5599(3) 0.58897(16) 0.5764(2) 0.0825(14) Uani 1 1 d . . . . .
N7B N 0.5672(4) 0.66091(17) 0.5887(2) 0.0921(16) Uani 1 1 d . . . . .
H7B H 0.522014 0.646465 0.584680 0.110 Uiso 1 1 calc R U . . .
N9B N 0.3727(4) 0.61835(18) 0.6663(2) 0.0912(16) Uani 1 1 d . . . . .
H9B H 0.423443 0.617579 0.660211 0.109 Uiso 1 1 calc R U . . .
N11B N 0.6560(4) 0.5727(2) 0.7162(2) 0.1022(18) Uani 1 1 d . . . . .
H11B H 0.614110 0.588447 0.714896 0.123 Uiso 1 1 calc R U . . .
N13B N 0.5380(5) 0.6767(2) 0.7600(3) 0.115(2) Uani 1 1 d . . . . .
H13B H 0.556871 0.653859 0.763389 0.139 Uiso 1 1 calc R U . . .
N15B N 0.5930(5) 0.5642(2) 0.8337(3) 0.1033(19) Uani 1 1 d . . . . .
H15B H 0.606791 0.585819 0.823592 0.124 Uiso 1 1 calc R U . . .
N17B N 0.7755(5) 0.65882(18) 0.8615(3) 0.1043(18) Uani 1 1 d . . . . .
H17B H 0.726511 0.646511 0.851922 0.125 Uiso 1 1 calc R U . . .
N18B N 0.6492(5) 0.67930(17) 0.9022(2) 0.1000(17) Uani 1 1 d . . . . .
N19B N 0.5766(6) 0.6250(2) 0.9429(3) 0.120(2) Uani 1 1 d . . . . .
H19B H 0.628210 0.623378 0.938143 0.144 Uiso 1 1 calc R U . . .
N20B N 0.5398(6) 0.5956(3) 0.9607(3) 0.124(2) Uani 1 1 d . . . . .
H20B H 0.489460 0.598039 0.967004 0.149 Uiso 1 1 calc R U . . .
C1A C 0.5630(6) 0.5855(3) 0.4342(3) 0.102(2) Uani 1 1 d . . . . .
C1AA C 0.1804(11) 0.6041(4) 0.8323(5) 0.179(5) Uiso 1 1 d D . . . .
C1B C 0.4160(6) 0.6960(3) 0.4651(3) 0.104(2) Uani 1 1 d . . . . .
C1C C 0.7167(7) 0.7359(3) 0.4602(5) 0.146(3) Uiso 1 1 d D . . . .
C2A C 0.6367(7) 0.5668(3) 0.4330(4) 0.129(3) Uani 1 1 d . . . . .
H2A H 0.633845 0.541270 0.425331 0.154 Uiso 1 1 calc R U . . .
C2AA C 0.1631(10) 0.5955(4) 0.7740(5) 0.181(5) Uiso 1 1 d D . . . .
C2B C 0.3227(5) 0.5559(2) 0.5539(3) 0.096(2) Uani 1 1 d . . . . .
C2C C 0.7980(7) 0.7502(3) 0.4497(5) 0.156(4) Uiso 1 1 d D . . . .
C3A C 0.7157(8) 0.5854(5) 0.4432(4) 0.145(4) Uani 1 1 d . . . . .
H3A H 0.767235 0.572226 0.445065 0.173 Uiso 1 1 calc R U . . .
C3B C 0.4710(5) 0.53435(19) 0.5669(3) 0.0917(19) Uani 1 1 d . . . . .
H3BA H 0.460158 0.515634 0.538348 0.110 Uiso 1 1 calc R U . . .
H3BB H 0.472009 0.521848 0.600493 0.110 Uiso 1 1 calc R U . . .
C3C C 0.8797(16) 0.7293(10) 0.4769(15) 0.192(19) Uiso 0.40(4) 1 d D . P A 2
C3CC C 0.7987(18) 0.7352(7) 0.3963(6) 0.188(12) Uiso 0.60(4) 1 d D . P A 1
C4A C 0.7184(7) 0.6225(4) 0.4503(4) 0.136(4) Uani 1 1 d . . . . .
H4A H 0.771344 0.635251 0.454725 0.164 Uiso 1 1 calc R U . . .
C4B C 0.6424(5) 0.6457(2) 0.5862(3) 0.098(2) Uani 1 1 d . . . . .
C4C C 0.7913(15) 0.7914(3) 0.4539(9) 0.234(7) Uiso 1 1 d D . . . .
C5A C 0.6439(6) 0.6422(3) 0.4513(3) 0.116(3) Uani 1 1 d . . . . .
C5B C 0.5571(5) 0.6991(2) 0.5976(3) 0.097(2) Uani 1 1 d . . . . .
H5BA H 0.603789 0.707401 0.629098 0.116 Uiso 1 1 calc R U . . .
H5BB H 0.561402 0.713411 0.566384 0.116 Uiso 1 1 calc R U . . .
C5C C 0.0151(8) 0.6016(3) 0.5763(5) 0.143(3) Uiso 1 1 d . . . . .
C6A C 0.6412(6) 0.6811(4) 0.4571(4) 0.132(4) Uani 1 1 d . . . . .
C6B C 0.3249(5) 0.6498(3) 0.6567(3) 0.103(2) Uani 1 1 d . . . . .
C6C C 0.0701(9) 0.5869(4) 0.6301(5) 0.160(4) Uiso 1 1 d . . . . .
C7A C 0.5691(7) 0.7001(3) 0.4614(3) 0.123(3) Uani 1 1 d . . . . .
H7A H 0.568887 0.725910 0.466675 0.147 Uiso 1 1 calc R U . . .
C7B C 0.3413(5) 0.5874(2) 0.6859(3) 0.101(2) Uani 1 1 d . . . . .
H7BA H 0.284714 0.580505 0.660848 0.122 Uiso 1 1 calc R U . . .
H7BB H 0.331514 0.593652 0.720356 0.122 Uiso 1 1 calc R U . . .
C7C C -0.0591(16) 0.6287(6) 0.5840(10) 0.250(8) Uiso 1 1 d . . . . .
C8A C 0.4938(5) 0.6772(3) 0.4570(3) 0.107(3) Uani 1 1 d . . . . .
C8B C 0.6317(7) 0.5363(3) 0.7133(3) 0.105(2) Uani 1 1 d . . . . .
C8C C -0.0203(10) 0.5754(4) 0.5426(6) 0.177(5) Uiso 1 1 d . . . . .
C9A C 0.5640(6) 0.6242(3) 0.4448(3) 0.112(3) Uani 1 1 d . . . . .
C9B C 0.5856(7) 0.6991(4) 0.7429(3) 0.126(3) Uani 1 1 d . . . . .
C9C C 0.7832(12) 0.4953(5) 0.5706(6) 0.206(6) Uiso 1 1 d D . . . .
C10A C 0.2852(5) 0.6795(3) 0.4909(3) 0.102(2) Uani 1 1 d . . . . .
C10B C 0.5156(6) 0.5588(3) 0.8356(3) 0.115(3) Uani 1 1 d . . . . .
C10C C 0.8031(11) 0.4723(4) 0.6205(6) 0.211(6) Uiso 1 1 d D . . . .
C11A C 0.2447(7) 0.7136(3) 0.4836(3) 0.118(3) Uani 1 1 d . . . . .
H11A H 0.268756 0.733873 0.470141 0.141 Uiso 1 1 calc R U . . .
C11B C 0.6577(6) 0.5362(2) 0.8474(3) 0.107(2) Uani 1 1 d . . . . .
H11C H 0.643406 0.516893 0.819690 0.129 Uiso 1 1 calc R U . . .
H11D H 0.656746 0.524787 0.881445 0.129 Uiso 1 1 calc R U . . .
C11C C 0.8841(12) 0.4824(6) 0.6641(7) 0.231(7) Uiso 1 1 d D . . . .
C12A C 0.1668(7) 0.7168(4) 0.4967(4) 0.135(4) Uani 1 1 d . . . . .
H12A H 0.138731 0.739973 0.492471 0.162 Uiso 1 1 calc R U . . .
C12B C 0.8477(6) 0.6403(3) 0.8645(3) 0.106(2) Uani 1 1 d . . . . .
C12C C 0.886(2) 0.4722(8) 0.7202(9) 0.312(13) Uiso 1 1 d D . . . .
C13A C 0.1274(6) 0.6866(4) 0.5163(3) 0.126(3) Uani 1 1 d . . . . .
H13A H 0.073641 0.689360 0.523869 0.151 Uiso 1 1 calc R U . . .
C13B C 0.7707(6) 0.6985(2) 0.8727(3) 0.114(3) Uani 1 1 d . . . . .
H13C H 0.777848 0.713221 0.842618 0.137 Uiso 1 1 calc R U . . .
H13D H 0.817534 0.705257 0.905122 0.137 Uiso 1 1 calc R U . . .
C13C C 0.7921(15) 0.4313(4) 0.6125(10) 0.255(9) Uiso 1 1 d D . . . .
C14A C 0.1710(5) 0.6532(3) 0.5238(3) 0.105(2) Uani 1 1 d . . . . .
C14B C 0.5315(8) 0.6557(3) 0.9331(3) 0.120(3) Uani 1 1 d . . . . .
C14C C 0.8652(17) 0.4179(8) 0.5924(12) 0.294(11) Uiso 1 1 d D . . . .
C15A C 0.1390(5) 0.6218(3) 0.5446(3) 0.109(3) Uani 1 1 d . . . . .
C15B C 0.5788(9) 0.5648(3) 0.9682(3) 0.121(3) Uani 1 1 d . . . . .
C15C C 0.3407(11) 0.8067(4) 0.5685(7) 0.207(6) Uiso 1 1 d D . . . .
C16A C 0.1847(5) 0.5892(3) 0.5519(3) 0.106(2) Uani 1 1 d . . . . .
H16A H 0.162725 0.567532 0.563334 0.127 Uiso 1 1 calc R U . . .
C16C C 0.2825(11) 0.8399(4) 0.5608(7) 0.205(6) Uiso 1 1 d D . . . .
C17A C 0.2651(4) 0.5899(2) 0.5417(3) 0.0891(19) Uani 1 1 d . . . . .
C17C C 0.2530(14) 0.8496(6) 0.6078(8) 0.230(7) Uiso 1 1 d D . . . .
C18A C 0.2504(5) 0.6488(2) 0.5120(3) 0.093(2) Uani 1 1 d . . . . .
C18C C 0.1952(17) 0.8824(7) 0.6079(11) 0.271(10) Uiso 1 1 d D . . . .
C19A C 0.5573(4) 0.5528(2) 0.5728(3) 0.0864(18) Uani 1 1 d . . . . .
C20A C 0.6297(7) 0.5311(2) 0.5752(3) 0.109(3) Uani 1 1 d . . . . .
H20A H 0.626766 0.505069 0.574769 0.131 Uiso 1 1 calc R U . . .
C21A C 0.7070(5) 0.5497(3) 0.5783(3) 0.114(3) Uani 1 1 d . . . . .
C22A C 0.7117(5) 0.5856(3) 0.5827(3) 0.109(2) Uani 1 1 d . . . . .
H22A H 0.765025 0.598023 0.586812 0.130 Uiso 1 1 calc R U . . .
C22C C 0.4241(9) 0.4273(4) 0.7155(5) 0.159(4) Uiso 1 1 d . . . . .
C23A C 0.6371(4) 0.6052(2) 0.5813(2) 0.0858(18) Uani 1 1 d . . . . .
C23C C 0.3584(7) 0.3945(3) 0.7117(4) 0.139(3) Uiso 1 1 d . . . . .
C24C C 0.343(2) 0.3131(9) 0.7203(13) 0.317(13) Uiso 1 1 d . . . . .
C25C C 0.5035(13) 0.3462(5) 0.6969(8) 0.212(6) Uiso 1 1 d . . . . .
C26A C 0.3558(4) 0.74433(13) 0.6055(2) 0.125(3) Uani 1 1 d G . . . .
C27A C 0.3182(3) 0.71583(18) 0.6262(2) 0.117(3) Uani 1 1 d G . . . .
H27A H 0.264262 0.719478 0.633125 0.141 Uiso 1 1 calc R U . . .
C28A C 0.3596(3) 0.68200(14) 0.63666(18) 0.096(2) Uani 1 1 d G . . . .
N8B N 0.4385(3) 0.67667(10) 0.62648(16) 0.0928(16) Uani 1 1 d G . . . .
C24A C 0.4760(3) 0.70517(14) 0.60582(19) 0.099(2) Uani 1 1 d G . . . .
C25A C 0.4347(4) 0.73900(12) 0.5953(2) 0.121(3) Uani 1 1 d G . . . .
H25A H 0.460358 0.758478 0.581221 0.145 Uiso 1 1 calc R U . . .
C26C C 0.4774(18) 0.3440(7) 0.7945(11) 0.269(10) Uiso 1 1 d . . . . .
C27C C 0.8617(18) 0.7451(6) 0.7137(8) 0.283(11) Uiso 1 1 d D . . . .
C28C C 0.8119(15) 0.7596(5) 0.6596(7) 0.241(8) Uiso 1 1 d D . . . .
C29C C 0.803(2) 0.8009(5) 0.6570(13) 0.300(12) Uiso 1 1 d D . . . .
C30C C 0.7943(13) 0.7341(5) 0.6123(7) 0.223(7) Uiso 1 1 d D . . . .
C31A C 0.4194(5) 0.49097(13) 0.7068(3) 0.138(4) Uani 1 1 d G . . . .
C32A C 0.5071(5) 0.49525(13) 0.7122(2) 0.127(3) Uani 1 1 d G . . . .
H32A H 0.544189 0.474448 0.718624 0.152 Uiso 1 1 calc R U . . .
C33A C 0.5405(3) 0.52997(16) 0.7083(2) 0.103(2) Uani 1 1 d G . . . .
N10B N 0.4861(3) 0.56040(12) 0.69897(18) 0.0947(16) Uani 1 1 d G . . . .
C29A C 0.3984(3) 0.55612(14) 0.6935(2) 0.115(3) Uani 1 1 d G . . . .
C30A C 0.3651(3) 0.52140(18) 0.6975(2) 0.122(3) Uani 1 1 d G . . . .
H30A H 0.305112 0.518477 0.693747 0.147 Uiso 1 1 calc R U . . .
C31C C 0.1115(16) 0.6324(7) 0.8308(13) 0.315(13) Uiso 1 1 d D . . . .
C32C C 0.184(2) 0.5690(5) 0.8635(10) 0.293(12) Uiso 1 1 d D . . . .
C33C C 0.9587(13) 0.4812(5) 0.8914(8) 0.207(6) Uiso 1 1 d . . . . .
C34A C 0.7395(3) 0.58921(14) 0.72098(18) 0.114(3) Uani 1 1 d G . . . .
C35A C 0.8128(4) 0.57081(19) 0.7170(2) 0.145(4) Uani 1 1 d G . . . .
H35A H 0.812509 0.544786 0.714453 0.174 Uiso 1 1 calc R U . . .
C36A C 0.8864(3) 0.5905(2) 0.7167(2) 0.162(5) Uani 1 1 d G . . . .
H36A H 0.936454 0.577911 0.713970 0.194 Uiso 1 1 calc R U . . .
C37A C 0.8867(3) 0.6286(2) 0.7204(2) 0.195(8) Uani 1 1 d G . . . .
H37A H 0.937064 0.642014 0.720209 0.234 Uiso 1 1 calc R U . . .
C38A C 0.8135(3) 0.64697(18) 0.72440(16) 0.176(6) Uani 1 1 d G . . . .
C42A C 0.7399(2) 0.62729(14) 0.72468(11) 0.123(3) Uani 1 1 d G . . . .
N12B N 0.6666(3) 0.64569(13) 0.72868(16) 0.105(2) Uani 1 1 d G . . . .
C41A C 0.6670(4) 0.68377(13) 0.73238(18) 0.133(4) Uani 1 1 d G . . . .
C40A C 0.7406(5) 0.70345(14) 0.7321(2) 0.186(7) Uani 1 1 d G . . . .
H40A H 0.740823 0.729475 0.734628 0.223 Uiso 1 1 calc R U . . .
C39A C 0.8138(4) 0.68505(18) 0.7281(2) 0.170(6) Uani 1 1 d G . . . .
C41C C 0.5551(8) 0.8065(3) 0.8457(5) 0.143(3) Uiso 1 1 d D . . . .
C42C C 0.4838(8) 0.8364(3) 0.8343(5) 0.145(3) Uiso 1 1 d D . . . .
C43A C 0.4627(3) 0.68192(13) 0.77387(17) 0.116(2) Uani 1 1 d G U . . .
C44A C 0.4128(4) 0.71369(13) 0.7652(2) 0.146(3) Uani 1 1 d G U . . .
H44A H 0.431364 0.734686 0.750055 0.175 Uiso 1 1 calc R U . . .
C45A C 0.3358(4) 0.71475(15) 0.7788(2) 0.155(4) Uani 1 1 d G U . . .
H45A H 0.301743 0.736460 0.772839 0.186 Uiso 1 1 calc R U . . .
C46A C 0.3087(3) 0.68403(18) 0.8009(2) 0.186(5) Uani 1 1 d G U . . .
H46A H 0.256096 0.684750 0.810191 0.224 Uiso 1 1 calc R U . . .
C47A C 0.3586(2) 0.65226(15) 0.80960(18) 0.137(3) Uani 1 1 d G U . . .
C51A C 0.4356(2) 0.65120(12) 0.79606(13) 0.123(2) Uani 1 1 d G U . . .
N14B N 0.4855(2) 0.61943(12) 0.80471(17) 0.1085(18) Uani 1 1 d G U . . .
C50A C 0.4584(3) 0.58872(12) 0.82690(19) 0.129(3) Uani 1 1 d G U . . .
C49A C 0.3814(4) 0.58977(16) 0.8404(2) 0.148(4) Uani 1 1 d G . . . .
H49A H 0.362845 0.568776 0.855601 0.178 Uiso 1 1 calc R U . . .
C48A C 0.3315(3) 0.62154(18) 0.8318(2) 0.167(4) Uani 1 1 d G U . . .
C43C C 0.4014(12) 0.8260(6) 0.7932(7) 0.229(7) Uiso 1 1 d D . . . .
C44C C 0.4088(14) 0.8162(6) 0.7391(8) 0.232(7) Uiso 1 1 d D . . . .
C45C C 0.4745(14) 0.8518(5) 0.8862(7) 0.224(7) Uiso 1 1 d D . . . .
C46C C 0.4047(16) 0.8810(6) 0.8746(10) 0.258(9) Uiso 1 1 d D . . . .
C47C C 0.3428(8) 0.5685(3) 1.0105(5) 0.148(4) Uiso 1 1 d . . . . .
C48C C 0.3183(10) 0.6046(4) 1.0097(6) 0.177(5) Uiso 1 1 d . . . . .
C49C C 0.3846(11) 0.6282(4) 1.0517(7) 0.190(5) Uiso 1 1 d . . . . .
C50C C 0.2239(15) 0.6049(6) 1.0170(9) 0.233(7) Uiso 1 1 d . . . . .
C54A C 0.8950(4) 0.54026(18) 0.8634(3) 0.160(4) Uani 1 1 d G . . . .
C55A C 0.9078(3) 0.57803(19) 0.8646(3) 0.131(3) Uani 1 1 d G . . . .
H55A H 0.964041 0.587684 0.868705 0.157 Uiso 1 1 calc R U . . .
C56A C 0.8384(3) 0.60167(13) 0.8599(2) 0.106(2) Uani 1 1 d G . . . .
N16B N 0.7561(3) 0.58755(13) 0.85393(18) 0.0926(16) Uani 1 1 d G . . . .
C52A C 0.7433(3) 0.54978(14) 0.8527(2) 0.110(2) Uani 1 1 d G . . . .
C53A C 0.8127(5) 0.52613(12) 0.8574(3) 0.137(3) Uani 1 1 d G . . . .
H53A H 0.803917 0.500316 0.856531 0.165 Uiso 1 1 calc R U . . .
C57A C 0.6850(7) 0.7062(2) 0.8807(3) 0.110(3) Uani 1 1 d . . . . .
C58A C 0.6456(7) 0.7404(3) 0.8679(3) 0.113(3) Uani 1 1 d . . . . .
H58A H 0.672783 0.759113 0.853315 0.135 Uiso 1 1 calc R U . . .
C59A C 0.5660(7) 0.7468(3) 0.8767(3) 0.113(3) Uani 1 1 d . . . . .
C60A C 0.5283(7) 0.7193(3) 0.8987(3) 0.125(3) Uani 1 1 d . . . . .
H60A H 0.474501 0.722983 0.905877 0.150 Uiso 1 1 calc R U . . .
C61A C 0.5724(6) 0.6861(2) 0.9098(3) 0.101(2) Uani 1 1 d . . . . .
C62A C 0.5362(7) 0.5319(3) 0.9856(3) 0.120(3) Uani 1 1 d . . . . .
C63A C 0.4548(7) 0.5340(3) 0.9977(4) 0.123(3) Uani 1 1 d . . . . .
C64A C 0.5771(7) 0.4988(3) 0.9879(3) 0.125(3) Uani 1 1 d . . . . .
H64A H 0.630235 0.498141 0.979277 0.150 Uiso 1 1 calc R U . . .
O6M O 0.5204(9) 0.4652(4) 0.8495(5) 0.102(5) Uiso 0.375(15) 1 d . . P B 2
O1M O 0.3405(10) 0.4900(4) 0.8254(6) 0.182(6) Uiso 0.625(15) 1 d . . P B 1
C6M C 0.4459(13) 0.4469(5) 0.8593(8) 0.097(6) Uiso 0.375(15) 1 d . . P B 2
C1M C 0.3256(18) 0.4771(7) 0.8790(11) 0.190(9) Uiso 0.625(15) 1 d . . P B 1
O3M O 0.6866(11) 0.4448(4) 0.8555(7) 0.262(6) Uiso 1 1 d . . . . .
C3M C 0.6812(13) 0.4290(5) 0.8064(8) 0.211(6) Uiso 1 1 d . . . . .
O4M O 0.5317(8) 0.7137(3) 1.0445(5) 0.208(4) Uiso 1 1 d . . . . .
O5M O 0.9726(17) 0.7391(7) 0.8440(11) 0.357(10) Uiso 1 1 d . . . . .
C5M C 1.0118(13) 0.7154(5) 0.8960(8) 0.209(6) Uiso 1 1 d . . . . .
O8M O 0.1125(8) 0.7017(3) 0.6461(5) 0.212(4) Uiso 1 1 d . . . . .
C8M C 0.0899(15) 0.7046(6) 0.7013(9) 0.240(8) Uiso 1 1 d . . . . .
O9M O 0.7499(12) 0.7955(5) 0.7992(7) 0.278(6) Uiso 1 1 d . . . . .
C9M C 0.7995(17) 0.8234(7) 0.8330(10) 0.252(8) Uiso 1 1 d . . . . .
O10M O 0.1409(16) 0.4912(6) 0.5540(11) 0.330(9) Uiso 1 1 d . . . . .
C10M C 0.165(2) 0.4866(8) 0.6036(14) 0.289(11) Uiso 1 1 d . . . . .
C19C C 0.3178(15) 0.8756(6) 0.5463(9) 0.145(7) Uiso 0.507(14) 1 d . . P C 1
C20C C 0.3352(14) 0.8677(6) 0.4930(8) 0.132(7) Uiso 0.507(14) 1 d . . P C 1
O7M O 0.5920(8) 0.7957(3) 0.5296(5) 0.119(4) Uiso 0.507(14) 1 d . . P C 1
C7M C 0.5212(18) 0.8101(7) 0.4862(11) 0.167(9) Uiso 0.507(14) 1 d . . P C 1
O2W O 0.4291(10) 0.8308(4) 0.5130(6) 0.145(6) Uiso 0.493(14) 1 d . . P C 2
C34C C 1.049(2) 0.4648(7) 0.9088(12) 0.274(10) Uiso 1 1 d . . . . .
C35C C 1.139(3) 0.4797(11) 0.943(2) 0.352(17) Uiso 1 1 d . . . . .
C36C C 1.153(3) 0.4804(11) 0.9923(19) 0.351(17) Uiso 1 1 d . . . . .

loop_
_atom_site_aniso_label
_atom_site_aniso_U_11
_atom_site_aniso_U_22
_atom_site_aniso_U_33
_atom_site_aniso_U_23
_atom_site_aniso_U_13
_atom_site_aniso_U_12
Si1C 0.240(4) 0.140(3) 0.158(3) 0.028(2) 0.071(3) 0.016(3)
O1C 0.137(5) 0.178(7) 0.156(6) 0.019(5) 0.049(4) -0.062(5)
O2C 0.073(3) 0.267(9) 0.125(5) 0.005(5) 0.035(3) 0.001(4)
O3B 0.145(5) 0.122(5) 0.129(5) 0.033(4) 0.042(4) 0.000(4)
O4B 0.108(4) 0.110(4) 0.126(4) -0.014(3) 0.053(3) -0.041(3)
O4C 0.166(6) 0.114(4) 0.141(5) 0.014(4) 0.001(4) 0.011(4)
O5B 0.094(4) 0.154(5) 0.130(4) 0.011(4) 0.030(3) -0.045(3)
O6B 0.078(3) 0.170(5) 0.119(4) -0.026(4) 0.039(3) -0.007(3)
O6C 0.208(9) 0.233(10) 0.307(14) -0.015(9) 0.140(10) -0.114(9)
O7B 0.163(6) 0.154(6) 0.109(4) 0.003(4) 0.044(4) 0.029(5)
O8B 0.227(8) 0.100(4) 0.105(4) -0.002(3) 0.001(4) 0.003(4)
O9B 0.165(6) 0.170(6) 0.144(5) -0.027(4) 0.067(5) -0.094(5)
O9C 0.146(5) 0.127(5) 0.120(4) -0.011(4) 0.031(4) -0.005(4)
O10B 0.112(4) 0.143(5) 0.152(5) 0.001(4) 0.051(4) -0.045(4)
O10C 0.158(5) 0.134(5) 0.132(5) -0.024(4) 0.091(4) -0.029(4)
O11B 0.143(5) 0.146(5) 0.132(5) -0.045(4) 0.068(4) -0.036(4)
O12B 0.162(6) 0.142(5) 0.129(5) -0.016(4) 0.095(4) -0.043(4)
N2B 0.103(5) 0.109(5) 0.082(4) 0.018(3) 0.036(3) -0.013(4)
N3B 0.091(4) 0.114(4) 0.074(3) 0.011(3) 0.023(3) 0.007(3)
N4B 0.082(3) 0.110(4) 0.073(3) -0.011(3) 0.016(3) -0.014(3)
N5B 0.093(4) 0.086(3) 0.113(4) -0.005(3) 0.044(3) -0.019(3)
N6B 0.077(3) 0.096(4) 0.081(3) 0.004(3) 0.033(3) -0.003(3)
N7B 0.086(4) 0.101(4) 0.091(4) 0.005(3) 0.030(3) -0.016(3)
N9B 0.075(3) 0.120(5) 0.082(3) -0.013(3) 0.029(3) -0.017(3)
N11B 0.090(4) 0.137(6) 0.079(4) 0.003(3) 0.024(3) -0.006(4)
N13B 0.133(6) 0.102(4) 0.095(4) -0.013(3) 0.008(4) -0.042(4)
N15B 0.113(5) 0.112(5) 0.094(4) -0.013(3) 0.044(4) -0.035(4)
N17B 0.101(5) 0.104(4) 0.108(4) -0.015(3) 0.031(4) -0.029(4)
N18B 0.112(5) 0.095(4) 0.096(4) -0.023(3) 0.034(4) -0.028(3)
N19B 0.152(6) 0.112(5) 0.117(5) -0.023(4) 0.071(5) -0.037(5)
N20B 0.151(6) 0.135(6) 0.107(5) -0.024(4) 0.068(5) -0.051(6)
C1A 0.115(6) 0.114(6) 0.086(5) 0.009(4) 0.043(4) -0.003(5)
C1B 0.113(6) 0.119(6) 0.074(4) 0.016(4) 0.020(4) -0.010(5)
C2A 0.126(8) 0.151(8) 0.124(7) 0.016(6) 0.061(6) 0.012(7)
C2B 0.088(5) 0.124(6) 0.080(4) -0.019(4) 0.033(3) -0.028(5)
C3A 0.131(9) 0.188(12) 0.121(7) 0.030(8) 0.047(6) -0.021(8)
C3B 0.101(5) 0.085(4) 0.099(5) -0.006(3) 0.045(4) -0.010(4)
C4A 0.100(7) 0.208(12) 0.111(7) 0.026(7) 0.047(5) -0.018(7)
C4B 0.083(5) 0.132(6) 0.077(4) 0.015(4) 0.019(3) -0.019(5)
C5A 0.099(6) 0.147(8) 0.111(6) 0.023(5) 0.047(5) -0.030(6)
C5B 0.105(5) 0.097(5) 0.080(4) 0.014(3) 0.015(4) -0.019(4)
C6A 0.097(6) 0.201(11) 0.101(6) 0.032(6) 0.035(5) -0.039(7)
C6B 0.083(5) 0.140(7) 0.076(4) -0.029(4) 0.010(4) -0.006(5)
C7A 0.128(7) 0.157(8) 0.088(5) 0.028(5) 0.040(5) -0.035(6)
C7B 0.093(5) 0.107(5) 0.103(5) -0.017(4) 0.027(4) -0.014(4)
C8A 0.103(6) 0.152(8) 0.068(4) 0.030(4) 0.026(4) -0.021(5)
C8B 0.132(7) 0.116(6) 0.070(4) 0.007(4) 0.034(4) 0.021(6)
C9A 0.095(6) 0.171(9) 0.074(4) 0.021(5) 0.030(4) -0.036(6)
C9B 0.130(7) 0.166(10) 0.069(5) -0.012(5) 0.010(5) -0.016(7)
C10A 0.088(5) 0.137(7) 0.068(4) 0.004(4) 0.004(3) 0.008(5)
C10B 0.101(6) 0.152(8) 0.105(6) -0.042(5) 0.051(5) -0.045(6)
C11A 0.124(7) 0.140(7) 0.067(4) 0.017(4) -0.006(4) 0.025(6)
C11B 0.125(6) 0.108(6) 0.093(5) -0.008(4) 0.037(4) -0.043(5)
C12A 0.118(7) 0.182(10) 0.086(5) 0.006(6) -0.002(5) 0.056(7)
C12B 0.090(5) 0.134(7) 0.091(5) 0.006(4) 0.023(4) -0.031(5)
C13A 0.091(5) 0.197(10) 0.082(5) 0.010(6) 0.014(4) 0.037(7)
C13B 0.125(7) 0.110(6) 0.101(5) -0.018(4) 0.022(5) -0.040(5)
C14A 0.072(4) 0.159(7) 0.074(4) -0.009(4) 0.007(3) 0.010(5)
C14B 0.128(7) 0.148(9) 0.093(5) -0.045(5) 0.044(5) -0.037(7)
C15A 0.066(4) 0.170(8) 0.089(5) -0.010(5) 0.020(4) -0.015(5)
C15B 0.177(10) 0.110(7) 0.091(5) -0.027(5) 0.063(6) -0.052(7)
C16A 0.074(4) 0.159(8) 0.089(5) -0.016(5) 0.030(4) -0.021(5)
C17A 0.073(4) 0.118(5) 0.074(4) -0.019(4) 0.019(3) -0.025(4)
C18A 0.078(4) 0.131(6) 0.065(4) -0.006(4) 0.013(3) 0.003(4)
C19A 0.082(4) 0.109(5) 0.075(4) 0.000(3) 0.033(3) 0.000(4)
C20A 0.139(8) 0.117(6) 0.075(4) 0.005(4) 0.036(4) 0.019(5)
C21A 0.080(5) 0.154(8) 0.106(6) 0.008(5) 0.023(4) 0.028(5)
C22A 0.079(5) 0.150(8) 0.096(5) 0.006(5) 0.025(4) -0.007(5)
C23A 0.076(4) 0.115(5) 0.072(4) 0.008(3) 0.030(3) -0.007(4)
C26A 0.159(9) 0.099(6) 0.102(6) 0.009(5) 0.015(6) 0.002(6)
C27A 0.081(5) 0.176(9) 0.087(5) -0.028(5) 0.010(4) 0.037(5)
C28A 0.076(4) 0.123(6) 0.084(4) -0.014(4) 0.014(3) 0.001(4)
N8B 0.088(4) 0.111(4) 0.066(3) -0.013(3) 0.002(3) -0.002(3)
C24A 0.119(6) 0.085(4) 0.078(4) 0.004(3) 0.005(4) -0.023(4)
C25A 0.121(7) 0.111(6) 0.111(6) 0.030(5) 0.004(5) 0.008(5)
C31A 0.171(10) 0.123(7) 0.109(6) -0.010(5) 0.022(6) -0.068(7)
C32A 0.157(9) 0.120(7) 0.093(5) 0.005(5) 0.021(5) 0.003(6)
C33A 0.109(6) 0.127(6) 0.073(4) -0.015(4) 0.026(4) -0.027(5)
N10B 0.108(4) 0.098(4) 0.079(3) -0.001(3) 0.029(3) -0.016(3)
C29A 0.127(7) 0.140(7) 0.080(4) -0.012(4) 0.034(4) -0.070(6)
C30A 0.142(7) 0.113(6) 0.109(6) 0.000(5) 0.032(5) -0.036(6)
C34A 0.079(5) 0.189(9) 0.079(4) 0.001(5) 0.028(4) -0.007(5)
C35A 0.085(6) 0.253(13) 0.091(5) -0.010(6) 0.019(4) 0.035(7)
C36A 0.081(6) 0.294(17) 0.118(7) -0.005(9) 0.041(5) 0.019(8)
C37A 0.132(10) 0.35(2) 0.122(8) -0.032(11) 0.074(7) -0.085(13)
C38A 0.113(7) 0.332(18) 0.087(6) 0.009(8) 0.039(5) -0.102(10)
C42A 0.121(7) 0.172(9) 0.067(4) 0.013(5) 0.013(4) -0.061(7)
N12B 0.083(4) 0.146(6) 0.074(3) 0.018(3) 0.005(3) -0.032(4)
C41A 0.171(9) 0.146(8) 0.066(4) 0.007(4) 0.008(5) -0.090(8)
C40A 0.257(17) 0.175(11) 0.107(7) -0.001(7) 0.026(9) -0.131(12)
C39A 0.149(10) 0.216(14) 0.166(11) 0.011(9) 0.081(9) -0.080(10)
C43A 0.092(5) 0.154(6) 0.087(5) -0.049(4) 0.002(4) 0.003(4)
C44A 0.127(6) 0.169(7) 0.109(6) -0.052(5) -0.016(5) 0.018(5)
C45A 0.126(6) 0.189(8) 0.122(7) -0.068(6) -0.008(5) 0.045(6)
C46A 0.144(9) 0.213(10) 0.198(13) -0.065(9) 0.043(8) 0.029(7)
C47A 0.091(5) 0.186(7) 0.130(7) -0.069(6) 0.024(4) -0.002(4)
C51A 0.089(4) 0.158(5) 0.111(6) -0.060(4) 0.014(4) -0.012(4)
N14B 0.082(4) 0.146(5) 0.091(4) -0.045(3) 0.016(3) -0.017(3)
C50A 0.111(7) 0.174(7) 0.106(6) -0.047(5) 0.035(5) -0.062(6)
C49A 0.093(6) 0.220(12) 0.146(8) -0.063(8) 0.056(6) -0.055(7)
C48A 0.078(6) 0.230(10) 0.193(11) -0.053(8) 0.040(6) -0.030(6)
C54A 0.123(8) 0.155(10) 0.207(12) 0.049(9) 0.053(8) 0.046(7)
C55A 0.101(6) 0.139(8) 0.154(8) 0.032(6) 0.041(6) 0.004(6)
C56A 0.088(5) 0.133(7) 0.097(5) 0.012(4) 0.026(4) -0.016(5)
N16B 0.085(4) 0.113(4) 0.081(3) -0.005(3) 0.026(3) -0.018(3)
C52A 0.132(7) 0.115(6) 0.082(5) 0.010(4) 0.029(4) -0.012(5)
C53A 0.104(6) 0.134(7) 0.167(9) 0.036(6) 0.029(6) -0.007(6)
C57A 0.150(8) 0.100(6) 0.071(4) -0.023(4) 0.020(4) -0.043(6)
C58A 0.128(7) 0.116(7) 0.084(5) -0.024(4) 0.016(5) -0.032(6)
C59A 0.133(8) 0.105(6) 0.084(5) -0.037(4) 0.006(5) -0.005(6)
C60A 0.142(8) 0.139(8) 0.085(5) -0.042(5) 0.017(5) -0.033(7)
C61A 0.124(6) 0.101(5) 0.078(4) -0.029(4) 0.030(4) -0.024(5)
C62A 0.150(8) 0.136(7) 0.104(6) -0.032(5) 0.085(6) -0.051(6)
C63A 0.154(8) 0.133(8) 0.097(5) -0.022(5) 0.061(6) -0.036(7)
C64A 0.143(7) 0.160(9) 0.098(5) -0.032(5) 0.074(5) -0.029(7)

loop_
_atom_type_symbol
_atom_type_description
_atom_type_scat_dispersion_real
_atom_type_scat_dispersion_imag
_atom_type_scat_source
C C 0.0181 0.0091 'International Tables Vol C Tables 4.2.6.8 and 6.1.1.4'
H H 0.0000 0.0000 'International Tables Vol C Tables 4.2.6.8 and 6.1.1.4'
N N 0.0311 0.0180 'International Tables Vol C Tables 4.2.6.8 and 6.1.1.4'
O O 0.0492 0.0322 'International Tables Vol C Tables 4.2.6.8 and 6.1.1.4'
Si Si 0.2541 0.3302 'International Tables Vol C Tables 4.2.6.8 and 6.1.1.4'

loop_
_geom_angle_atom_site_label_1
_geom_angle_atom_site_label_2
_geom_angle_atom_site_label_3
_geom_angle
_geom_angle_site_symmetry_1
_geom_angle_site_symmetry_3
C26C Si1C C24C 104.2(14) . .
C26C Si1C C25C 100.9(12) . .
C24C Si1C C25C 117.9(13) . .
C26C Si1C C23C 116.6(10) . .
C24C Si1C C23C 109.4(12) . .
C25C Si1C C23C 108.0(7) . .
C1C O1C C6A 120.2(10) . .
C15A O2C C5C 122.1(9) . .
C9C O3C C21A 125.3(12) . .
C26A O4C C15C 121.4(9) . .
C31A O5C C22C 114.4(9) . .
C39A O6C C27C 115.5(17) . .
C1AA O7C C48A 124.5(11) . .
C54A O8C C33C 118.3(12) . .
C59A O9C C41C 118.6(9) . .
C63A O10C C47C 118.4(8) . .
O1B N1B O2B 113.5(8) . .
O1B N1B C1A 123.3(8) . .
O2B N1B C1A 120.1(8) . .
C9A N2B C8A 118.3(7) . .
C1B N3B C10A 128.6(8) . .
C1B N3B H3B 115.7 . .
C10A N3B H3B 115.7 . .
C17A N4B C18A 116.5(7) . .
C2B N5B C3B 125.0(6) . .
C2B N5B H5B 117.5 . .
C3B N5B H5B 117.5 . .
C19A N6B C23A 116.9(6) . .
C4B N7B C5B 123.5(6) . .
C4B N7B H7B 118.2 . .
C5B N7B H7B 118.2 . .
C6B N9B C7B 120.1(7) . .
C6B N9B H9B 120.0 . .
C7B N9B H9B 120.0 . .
C8B N11B C34A 130.4(7) . .
C8B N11B H11B 114.8 . .
C34A N11B H11B 114.8 . .
C9B N13B C43A 131.6(9) . .
C9B N13B H13B 114.2 . .
C43A N13B H13B 114.2 . .
C10B N15B C11B 122.1(8) . .
C10B N15B H15B 119.0 . .
C11B N15B H15B 119.0 . .
C12B N17B C13B 125.4(7) . .
C12B N17B H17B 117.3 . .
C13B N17B H17B 117.3 . .
C61A N18B C57A 117.5(8) . .
C14B N19B N20B 117.3(9) . .
C14B N19B H19B 121.4 . .
N20B N19B H19B 121.4 . .
C15B N20B N19B 119.7(9) . .
C15B N20B H20B 120.1 . .
N19B N20B H20B 120.1 . .
N1B C1A C2A 121.0(9) . .
N1B C1A C9A 117.1(8) . .
C2A C1A C9A 121.8(9) . .
O7C C1AA C2AA 115.0(13) . .
O7C C1AA C32C 102.7(16) . .
C2AA C1AA C32C 110.0(16) . .
O7C C1AA C31C 108.2(16) . .
C2AA C1AA C31C 101.5(17) . .
C32C C1AA C31C 120(2) . .
O3B C1B N3B 125.6(9) . .
O3B C1B C8A 122.7(8) . .
N3B C1B C8A 111.7(8) . .
O1C C1C C2C 110.5(9) . .
C1A C2A C3A 120.1(11) . .
C1A C2A H2A 119.9 . .
C3A C2A H2A 119.9 . .
O4B C2B N5B 123.6(8) . .
O4B C2B C17A 122.3(7) . .
N5B C2B C17A 114.1(7) . .
C4C C2C C3CC 116.6(15) . .
C4C C2C C3C 122.6(19) . .
C4C C2C C1C 104.2(12) . .
C3CC C2C C1C 106.8(13) . .
C3C C2C C1C 115.1(18) . .
C4A C3A C2A 119.8(12) . .
C4A C3A H3A 120.1 . .
C2A C3A H3A 120.1 . .
N5B C3B C19A 109.7(6) . .
N5B C3B H3BA 109.7 . .
C19A C3B H3BA 109.7 . .
N5B C3B H3BB 109.7 . .
C19A C3B H3BB 109.7 . .
H3BA C3B H3BB 108.2 . .
C3A C4A C5A 121.0(11) . .
C3A C4A H4A 119.5 . .
C5A C4A H4A 119.5 . .
O5B C4B N7B 123.3(8) . .
O5B C4B C23A 124.3(8) . .
N7B C4B C23A 112.4(6) . .
C4A C5A C9A 121.0(11) . .
C4A C5A C6A 124.2(10) . .
C9A C5A C6A 114.8(10) . .
C24A C5B N7B 109.4(6) . .
C24A C5B H5BA 109.8 . .
N7B C5B H5BA 109.8 . .
C24A C5B H5BB 109.8 . .
N7B C5B H5BB 109.8 . .
H5BA C5B H5BB 108.2 . .
C8C C5C O2C 112.1(11) . .
C8C C5C C6C 112.9(12) . .
O2C C5C C6C 113.7(10) . .
C8C C5C C7C 109.7(14) . .
O2C C5C C7C 97.0(11) . .
C6C C5C C7C 110.5(12) . .
O1C C6A C7A 120.0(12) . .
O1C C6A C5A 116.3(11) . .
C7A C6A C5A 123.7(8) . .
O6B C6B N9B 122.6(9) . .
O6B C6B C28A 118.3(8) . .
N9B C6B C28A 119.1(7) . .
C6A C7A C8A 114.3(10) . .
C6A C7A H7A 122.9 . .
C8A C7A H7A 122.9 . .
N9B C7B C29A 113.7(7) . .
N9B C7B H7BA 108.8 . .
C29A C7B H7BA 108.8 . .
N9B C7B H7BB 108.8 . .
C29A C7B H7BB 108.8 . .
H7BA C7B H7BB 107.7 . .
N2B C8A C7A 123.9(9) . .
N2B C8A C1B 119.8(7) . .
C7A C8A C1B 116.2(9) . .
O7B C8B N11B 124.1(10) . .
O7B C8B C33A 120.8(9) . .
N11B C8B C33A 115.0(8) . .
N2B C9A C5A 124.7(10) . .
N2B C9A C1A 119.3(7) . .
C5A C9A C1A 116.0(10) . .
O8B C9B N13B 125.4(11) . .
O8B C9B C41A 117.0(10) . .
N13B C9B C41A 117.6(11) . .
O3C C9C C10C 112.2(14) . .
C11A C10A N3B 123.2(9) . .
C11A C10A C18A 121.9(8) . .
N3B C10A C18A 114.9(7) . .
O9B C10B N15B 127.8(11) . .
O9B C10B C50A 113.4(8) . .
N15B C10B C50A 118.6(9) . .
C9C C10C C13C 116.2(16) . .
C9C C10C C11C 116.3(15) . .
C13C C10C C11C 112.7(16) . .
C10A C11A C12A 117.4(10) . .
C10A C11A H11A 121.3 . .
C12A C11A H11A 121.3 . .
N15B C11B C52A 113.0(6) . .
N15B C11B H11C 109.0 . .
C52A C11B H11C 109.0 . .
N15B C11B H11D 109.0 . .
C52A C11B H11D 109.0 . .
H11C C11B H11D 107.8 . .
C12C C11C C10C 117(2) . .
C11A C12A C13A 123.2(9) . .
C11A C12A H12A 118.4 . .
C13A C12A H12A 118.4 . .
O10B C12B N17B 123.9(9) . .
O10B C12B C56A 120.5(9) . .
N17B C12B C56A 115.5(6) . .
C14A C13A C12A 117.3(9) . .
C14A C13A H13A 121.3 . .
C12A C13A H13A 121.3 . .
N17B C13B C57A 108.4(7) . .
N17B C13B H13C 110.0 . .
C57A C13B H13C 110.0 . .
N17B C13B H13D 110.0 . .
C57A C13B H13D 110.0 . .
H13C C13B H13D 108.4 . .
C14C C13C C10C 107.2(19) . .
C13A C14A C18A 121.6(9) . .
C13A C14A C15A 122.0(9) . .
C18A C14A C15A 116.5(8) . .
O11B C14B N19B 121.8(10) . .
O11B C14B C61A 123.4(12) . .
N19B C14B C61A 114.8(10) . .
O2C C15A C16A 128.6(9) . .
O2C C15A C14A 111.0(9) . .
C16A C15A C14A 120.3(8) . .
O12B C15B N20B 120.9(9) . .
O12B C15B C62A 119.5(11) . .
N20B C15B C62A 119.6(11) . .
O4C C15C C16C 113.1(13) . .
C15A C16A C17A 116.5(8) . .
C15A C16A H16A 121.8 . .
C17A C16A H16A 121.8 . .
C17C C16C C15C 114.5(16) . .
C17C C16C C19C 103.9(16) . .
C15C C16C C19C 117.2(16) . .
N4B C17A C16A 126.2(8) . .
N4B C17A C2B 114.5(6) . .
C16A C17A C2B 119.3(7) . .
C16C C17C C18C 122.3(18) . .
N4B C18A C14A 123.8(8) . .
N4B C18A C10A 117.6(7) . .
C14A C18A C10A 118.6(8) . .
N6B C19A C20A 123.5(7) . .
N6B C19A C3B 117.3(6) . .
C20A C19A C3B 119.2(7) . .
C19A C20A C21A 116.7(8) . .
C19A C20A H20A 121.6 . .
C21A C20A H20A 121.6 . .
C22A C21A O3C 118.4(10) . .
C22A C21A C20A 120.9(8) . .
O3C C21A C20A 120.5(10) . .
C21A C22A C23A 118.8(8) . .
C21A C22A H22A 120.6 . .
C23A C22A H22A 120.6 . .
O5C C22C C23C 105.4(10) . .
N6B C23A C22A 123.1(7) . .
N6B C23A C4B 118.2(6) . .
C22A C23A C4B 118.8(7) . .
C22C C23C Si1C 111.2(8) . .
O4C C26A C27A 117.1(6) . .
O4C C26A C25A 122.7(6) . .
C27A C26A C25A 120.0 . .
C28A C27A C26A 120.0 . .
C28A C27A H27A 120.0 . .
C26A C27A H27A 120.0 . .
C27A C28A N8B 120.0 . .
C27A C28A C6B 124.8(5) . .
N8B C28A C6B 115.2(5) . .
C28A N8B C24A 120.0 . .
C25A C24A N8B 120.0 . .
C25A C24A C5B 121.6(5) . .
N8B C24A C5B 118.4(5) . .
C24A C25A C26A 120.0 . .
C24A C25A H25A 120.0 . .
C26A C25A H25A 120.0 . .
O6C C27C C28C 122(2) . .
C29C C28C C27C 114.2(19) . .
C29C C28C C30C 126(2) . .
C27C C28C C30C 118.5(19) . .
O5C C31A C32A 128.6(6) . .
O5C C31A C30A 111.4(6) . .
C32A C31A C30A 120.0 . .
C33A C32A C31A 120.0 . .
C33A C32A H32A 120.0 . .
C31A C32A H32A 120.0 . .
N10B C33A C32A 120.0 . .
N10B C33A C8B 117.2(6) . .
C32A C33A C8B 122.8(6) . .
C33A N10B C29A 120.0 . .
C30A C29A N10B 120.0 . .
C30A C29A C7B 118.8(5) . .
N10B C29A C7B 121.1(5) . .
C29A C30A C31A 120.0 . .
C29A C30A H30A 120.0 . .
C31A C30A H30A 120.0 . .
O8C C33C C34C 108.3(18) . .
C35A C34A C42A 120.0 . .
C35A C34A N11B 125.8(4) . .
C42A C34A N11B 113.9(4) . .
C36A C35A C34A 120.0 . .
C36A C35A H35A 120.0 . .
C34A C35A H35A 120.0 . .
C37A C36A C35A 120.0 . .
C37A C36A H36A 120.0 . .
C35A C36A H36A 120.0 . .
C36A C37A C38A 120.0 . .
C36A C37A H37A 120.0 . .
C38A C37A H37A 120.0 . .
C42A C38A C37A 120.0 . .
C38A C42A N12B 120.0 . .
C38A C42A C34A 120.0 . .
N12B C42A C34A 120.0 . .
C41A N12B C42A 120.0 . .
C40A C41A N12B 120.0 . .
C40A C41A C9B 126.5(6) . .
N12B C41A C9B 113.1(6) . .
C41A C40A C39A 120.0 . .
C41A C40A H40A 120.0 . .
C39A C40A H40A 120.0 . .
O6C C39A C40A 117.4(8) . .
O6C C39A C38A 122.4(8) . .
C40A C39A C38A 120.0 . .
O9C C41C C42C 105.0(9) . .
C43C C42C C45C 116.2(14) . .
C43C C42C C41C 114.5(12) . .
C45C C42C C41C 110.4(11) . .
N13B C43A C44A 125.8(4) . .
N13B C43A C51A 114.1(4) . .
C44A C43A C51A 120.0 . .
C43A C44A C45A 120.0 . .
C43A C44A H44A 120.0 . .
C45A C44A H44A 120.0 . .
C46A C45A C44A 120.0 . .
C46A C45A H45A 120.0 . .
C44A C45A H45A 120.0 . .
C47A C46A C45A 120.0 . .
C47A C46A H46A 120.0 . .
C45A C46A H46A 120.0 . .
C46A C47A C51A 120.0 . .
N14B C51A C47A 120.0 . .
N14B C51A C43A 120.0 . .
C47A C51A C43A 120.0 . .
C50A N14B C51A 120.0 . .
N14B C50A C49A 120.0 . .
N14B C50A C10B 114.8(5) . .
C49A C50A C10B 125.2(5) . .
C48A C49A C50A 120.0 . .
C48A C49A H49A 120.0 . .
C50A C49A H49A 120.0 . .
C49A C48A C47A 120.0 . .
C49A C48A O7C 112.2(6) . .
C47A C48A O7C 127.1(6) . .
C42C C43C C44C 116.3(17) . .
C46C C45C C42C 109.9(16) . .
O10C C47C C48C 108.8(12) . .
C47C C48C C49C 112.5(13) . .
C47C C48C C50C 106.7(14) . .
C49C C48C C50C 113.3(14) . .
O8C C54A C55A 115.1(7) . .
O8C C54A C53A 123.5(7) . .
C55A C54A C53A 120.0 . .
C56A C55A C54A 120.0 . .
C56A C55A H55A 120.0 . .
C54A C55A H55A 120.0 . .
C55A C56A N16B 120.0 . .
C55A C56A C12B 123.0(5) . .
N16B C56A C12B 116.8(5) . .
C56A N16B C52A 120.0 . .
C53A C52A N16B 120.0 . .
C53A C52A C11B 121.6(5) . .
N16B C52A C11B 118.4(5) . .
C52A C53A C54A 120.0 . .
C52A C53A H53A 120.0 . .
C54A C53A H53A 120.0 . .
N18B C57A C58A 122.0(10) . .
N18B C57A C13B 117.2(9) . .
C58A C57A C13B 120.8(8) . .
C59A C58A C57A 119.3(9) . .
C59A C58A H58A 120.3 . .
C57A C58A H58A 120.3 . .
O9C C59A C60A 114.8(11) . .
O9C C59A C58A 125.9(11) . .
C60A C59A C58A 119.3(10) . .
C59A C60A C61A 117.1(10) . .
C59A C60A H60A 121.4 . .
C61A C60A H60A 121.4 . .
N18B C61A C60A 124.8(8) . .
N18B C61A C14B 117.5(9) . .
C60A C61A C14B 117.7(10) . .
C64A C62A C63A 119.7(8) . .
C64A C62A C15B 117.0(10) . .
C63A C62A C15B 123.3(11) . .
O10C C63A C64A 124.7(10) . 3_667
O10C C63A C62A 118.7(9) . .
C64A C63A C62A 116.6(10) 3_667 .
C62A C64A C63A 123.7(10) . 3_667
C62A C64A H64A 118.1 . .
C63A C64A H64A 118.1 3_667 .
C16C C19C C20C 104.6(17) . .
C33C C34C C35C 133(3) . .
C36C C35C C34C 117(4) . .

loop_
_geom_bond_atom_site_label_1
_geom_bond_atom_site_label_2
_geom_bond_distance
_geom_bond_site_symmetry_2
Si1C C26C 1.68(3) .
Si1C C24C 1.75(3) .
Si1C C25C 1.85(2) .
Si1C C23C 1.916(12) .
O1B N1B 1.189(9) .
O1C C1C 1.317(13) .
O1C C6A 1.365(11) .
O2B N1B 1.266(11) .
O2C C15A 1.362(10) .
O2C C5C 1.485(14) .
O3B C1B 1.225(10) .
O3C C9C 1.334(18) .
O3C C21A 1.335(11) .
O4B C2B 1.238(9) .
O4C C26A 1.364(7) .
O4C C15C 1.448(14) .
O5B C4B 1.207(9) .
O5C C31A 1.381(9) .
O5C C22C 1.390(14) .
O6B C6B 1.245(10) .
O6C C39A 1.344(8) .
O6C C27C 1.475(16) .
O7B C8B 1.209(10) .
O7C C1AA 1.367(17) .
O7C C48A 1.486(13) .
O8B C9B 1.250(13) .
O8C C54A 1.320(13) .
O8C C33C 1.478(19) .
O9B C10B 1.248(11) .
O9C C59A 1.314(11) .
O9C C41C 1.370(13) .
O10B C12B 1.230(9) .
O10C C63A 1.326(12) .
O10C C47C 1.359(14) .
O11B C14B 1.206(12) .
O12B C15B 1.257(13) .
N1B C1A 1.365(11) .
N2B C9A 1.333(11) .
N2B C8A 1.353(11) .
N3B C1B 1.329(10) .
N3B C10A 1.415(10) .
N3B H3B 0.8800 .
N4B C17A 1.321(9) .
N4B C18A 1.350(9) .
N5B C2B 1.300(9) .
N5B C3B 1.458(10) .
N5B H5B 0.8800 .
N6B C19A 1.321(9) .
N6B C23A 1.353(8) .
N7B C4B 1.355(10) .
N7B C5B 1.428(10) .
N7B H7B 0.8800 .
N9B C6B 1.362(10) .
N9B C7B 1.396(10) .
N9B H9B 0.8800 .
N11B C8B 1.377(11) .
N11B C34A 1.447(8) .
N11B H11B 0.8800 .
N13B C9B 1.290(13) .
N13B C43A 1.381(10) .
N13B H13B 0.8800 .
N15B C10B 1.280(10) .
N15B C11B 1.428(11) .
N15B H15B 0.8800 .
N17B C12B 1.329(11) .
N17B C13B 1.482(11) .
N17B H17B 0.8800 .
N18B C61A 1.336(11) .
N18B C57A 1.342(10) .
N19B C14B 1.319(13) .
N19B N20B 1.370(10) .
N19B H19B 0.8800 .
N20B C15B 1.272(13) .
N20B H20B 0.8800 .
C1A C2A 1.378(13) .
C1A C9A 1.438(13) .
C1AA C2AA 1.509(2) .
C1AA C32C 1.510(2) .
C1AA C31C 1.510(2) .
C1B C8A 1.500(13) .
C1C C2C 1.511(2) .
C2A C3A 1.399(15) .
C2A H2A 0.9500 .
C2B C17A 1.525(12) .
C2C C4C 1.510(2) .
C2C C3CC 1.510(2) .
C2C C3C 1.510(2) .
C3A C4A 1.363(16) .
C3A H3A 0.9500 .
C3B C19A 1.513(10) .
C3B H3BA 0.9900 .
C3B H3BB 0.9900 .
C4A C5A 1.407(15) .
C4A H4A 0.9500 .
C4B C23A 1.480(11) .
C5A C9A 1.413(12) .
C5A C6A 1.427(16) .
C5B C24A 1.406(9) .
C5B H5BA 0.9900 .
C5B H5BB 0.9900 .
C5C C8C 1.313(17) .
C5C C6C 1.532(17) .
C5C C7C 1.61(3) .
C6A C7A 1.387(15) .
C6B C28A 1.462(10) .
C7A C8A 1.452(12) .
C7A H7A 0.9500 .
C7B C29A 1.441(9) .
C7B H7BA 0.9900 .
C7B H7BB 0.9900 .
C8B C33A 1.459(11) .
C9B C41A 1.525(13) .
C9C C10C 1.509(2) .
C10A C11A 1.388(12) .
C10A C18A 1.435(11) .
C10B C50A 1.403(12) .
C10C C13C 1.510(2) .
C10C C11C 1.510(2) .
C11A C12A 1.404(15) .
C11A H11A 0.9500 .
C11B C52A 1.437(9) .
C11B H11C 0.9900 .
C11B H11D 0.9900 .
C11C C12C 1.510(2) .
C12A C13A 1.439(16) .
C12A H12A 0.9500 .
C12B C56A 1.415(10) .
C13A C14A 1.390(13) .
C13A H13A 0.9500 .
C13B C57A 1.484(13) .
C13B H13C 0.9900 .
C13B H13D 0.9900 .
C13C C14C 1.510(2) .
C14A C18A 1.414(11) .
C14A C15A 1.428(13) .
C14B C61A 1.509(14) .
C15A C16A 1.380(13) .
C15B C62A 1.517(12) .
C15C C16C 1.510(2) .
C16A C17A 1.401(10) .
C16A H16A 0.9500 .
C16C C17C 1.490(16) .
C16C C19C 1.51(3) .
C17C C18C 1.518(17) .
C19A C20A 1.397(11) .
C20A C21A 1.402(13) .
C20A H20A 0.9500 .
C21A C22A 1.313(13) .
C22A C23A 1.390(11) .
C22A H22A 0.9500 .
C22C C23C 1.580(17) .
C26A C27A 1.3900 .
C26A C25A 1.3900 .
C27A C28A 1.3900 .
C27A H27A 0.9500 .
C28A N8B 1.3900 .
N8B C24A 1.3900 .
C24A C25A 1.3900 .
C25A H25A 0.9500 .
C27C C28C 1.510(2) .
C28C C29C 1.510(2) .
C28C C30C 1.511(2) .
C31A C32A 1.3900 .
C31A C30A 1.3900 .
C32A C33A 1.3900 .
C32A H32A 0.9500 .
C33A N10B 1.3900 .
N10B C29A 1.3900 .
C29A C30A 1.3900 .
C30A H30A 0.9500 .
C33C C34C 1.52(3) .
C34A C35A 1.3900 .
C34A C42A 1.3900 .
C35A C36A 1.3900 .
C35A H35A 0.9500 .
C36A C37A 1.3900 .
C36A H36A 0.9500 .
C37A C38A 1.3900 .
C37A H37A 0.9500 .
C38A C42A 1.3900 .
C38A C39A 1.3900 .
C42A N12B 1.3900 .
N12B C41A 1.3900 .
C41A C40A 1.3900 .
C40A C39A 1.3900 .
C40A H40A 0.9500 .
C41C C42C 1.549(13) .
C42C C43C 1.498(15) .
C42C C45C 1.523(15) .
C43A C44A 1.3900 .
C43A C51A 1.3900 .
C44A C45A 1.3900 .
C44A H44A 0.9500 .
C45A C46A 1.3900 .
C45A H45A 0.9500 .
C46A C47A 1.3900 .
C46A H46A 0.9500 .
C47A C51A 1.3900 .
C47A C48A 1.3900 .
C51A N14B 1.3900 .
N14B C50A 1.3900 .
C50A C49A 1.3900 .
C49A C48A 1.3900 .
C49A H49A 0.9500 .
C43C C44C 1.503(16) .
C45C C46C 1.513(17) .
C47C C48C 1.370(17) .
C48C C49C 1.55(2) .
C48C C50C 1.59(3) .
C54A C55A 1.3900 .
C54A C53A 1.3900 .
C55A C56A 1.3900 .
C55A H55A 0.9500 .
C56A N16B 1.3900 .
N16B C52A 1.3900 .
C52A C53A 1.3900 .
C53A H53A 0.9500 .
C57A C58A 1.396(13) .
C58A C59A 1.390(13) .
C58A H58A 0.9500 .
C59A C60A 1.384(14) .
C60A C61A 1.392(13) .
C60A H60A 0.9500 .
C62A C64A 1.367(14) .
C62A C63A 1.441(14) .
C63A C64A 1.397(14) 3_667
C64A H64A 0.9500 .
O6M C6M 1.46(2) .
O1M C1M 1.57(3) .
O3M C3M 1.39(2) .
O5M C5M 1.59(3) .
O8M C8M 1.60(2) .
O9M C9M 1.43(3) .
O10M C10M 1.26(3) .
C19C C20C 1.54(3) .
O7M C7M 1.46(3) .
C34C C35C 1.57(4) .
C35C C36C 1.25(5) .

loop_
_geom_hbond_atom_site_label_D
_geom_hbond_atom_site_label_H
_geom_hbond_atom_site_label_A
_geom_hbond_distance_DH
_geom_hbond_distance_HA
_geom_hbond_distance_DA
_geom_hbond_angle_DHA
_geom_hbond_publ_flag
N20B H20B O10C 0.88 1.95 2.646(9) 135.1 yes

loop_
_geom_torsion_atom_site_label_1
_geom_torsion_atom_site_label_2
_geom_torsion_atom_site_label_3
_geom_torsion_atom_site_label_4
_geom_torsion
_geom_torsion_site_symmetry_4
C14B N19B N20B C15B 176.5(8) .
O1B N1B C1A C2A 94.7(10) .
O2B N1B C1A C2A -64.1(11) .
O1B N1B C1A C9A -88.8(10) .
O2B N1B C1A C9A 112.4(9) .
C48A O7C C1AA C2AA -11.9(19) .
C48A O7C C1AA C32C 107.6(16) .
C48A O7C C1AA C31C -124.5(17) .
C10A N3B C1B O3B -2.8(12) .
C10A N3B C1B C8A 177.0(6) .
C6A O1C C1C C2C -166.5(9) .
N1B C1A C2A C3A 177.4(8) .
C9A C1A C2A C3A 1.0(13) .
C3B N5B C2B O4B -1.1(11) .
C3B N5B C2B C17A 176.6(6) .
O1C C1C C2C C4C -178.0(12) .
O1C C1C C2C C3CC 58.1(15) .
O1C C1C C2C C3C -41(2) .
C1A C2A C3A C4A -4.8(15) .
C2B N5B C3B C19A -169.1(6) .
C2A C3A C4A C5A 4.4(15) .
C5B N7B C4B O5B -6.1(11) .
C5B N7B C4B C23A 175.0(6) .
C3A C4A C5A C9A -0.2(14) .
C3A C4A C5A C6A -178.1(9) .
C4B N7B C5B C24A -171.4(6) .
C15A O2C C5C C8C -75.3(13) .
C15A O2C C5C C6C 54.1(13) .
C15A O2C C5C C7C 170.1(11) .
C1C O1C C6A C7A -7.0(13) .
C1C O1C C6A C5A 174.3(9) .
C4A C5A C6A O1C 2.8(13) .
C9A C5A C6A O1C -175.2(7) .
C4A C5A C6A C7A -175.8(8) .
C9A C5A C6A C7A 6.1(12) .
C7B N9B C6B O6B -0.7(10) .
C7B N9B C6B C28A 179.4(6) .
O1C C6A C7A C8A 178.7(7) .
C5A C6A C7A C8A -2.7(12) .
C6B N9B C7B C29A 179.3(6) .
C9A N2B C8A C7A 2.5(10) .
C9A N2B C8A C1B -175.3(6) .
C6A C7A C8A N2B -1.8(10) .
C6A C7A C8A C1B 176.0(7) .
O3B C1B C8A N2B -161.4(7) .
N3B C1B C8A N2B 18.8(9) .
O3B C1B C8A C7A 20.7(10) .
N3B C1B C8A C7A -159.1(6) .
C34A N11B C8B O7B 4.2(12) .
C34A N11B C8B C33A -179.7(5) .
C8A N2B C9A C5A 1.6(10) .
C8A N2B C9A C1A -178.7(6) .
C4A C5A C9A N2B 176.3(7) .
C6A C5A C9A N2B -5.6(11) .
C4A C5A C9A C1A -3.5(11) .
C6A C5A C9A C1A 174.6(7) .
N1B C1A C9A N2B 6.8(10) .
C2A C1A C9A N2B -176.7(7) .
N1B C1A C9A C5A -173.5(7) .
C2A C1A C9A C5A 3.0(11) .
C43A N13B C9B O8B -0.8(13) .
C43A N13B C9B C41A 178.8(6) .
C21A O3C C9C C10C -95.2(17) .
C1B N3B C10A C11A 11.0(11) .
C1B N3B C10A C18A -169.6(6) .
C11B N15B C10B O9B -2.0(13) .
C11B N15B C10B C50A 173.4(7) .
O3C C9C C10C C13C 168.7(16) .
O3C C9C C10C C11C -55(2) .
N3B C10A C11A C12A 178.3(7) .
C18A C10A C11A C12A -1.1(11) .
C10B N15B C11B C52A -168.5(6) .
C9C C10C C11C C12C 155(2) .
C13C C10C C11C C12C -68(3) .
C10A C11A C12A C13A -1.0(12) .
C13B N17B C12B O10B -12.7(13) .
C13B N17B C12B C56A 170.8(7) .
C11A C12A C13A C14A 2.0(13) .
C12B N17B C13B C57A -163.2(7) .
C9C C10C C13C C14C 72(2) .
C11C C10C C13C C14C -66(2) .
C12A C13A C14A C18A -0.8(11) .
C12A C13A C14A C15A 178.2(7) .
N20B N19B C14B O11B 3.9(12) .
N20B N19B C14B C61A -175.8(6) .
C5C O2C C15A C16A 6.3(13) .
C5C O2C C15A C14A -176.7(8) .
C13A C14A C15A O2C 3.4(10) .
C18A C14A C15A O2C -177.5(6) .
C13A C14A C15A C16A -179.3(7) .
C18A C14A C15A C16A -0.3(10) .
N19B N20B C15B O12B 4.1(13) .
N19B N20B C15B C62A -177.3(7) .
C26A O4C C15C C16C -176.4(11) .
O2C C15A C16A C17A -178.8(7) .
C14A C15A C16A C17A 4.4(11) .
O4C C15C C16C C17C 46(2) .
O4C C15C C16C C19C 167.9(15) .
C18A N4B C17A C16A 4.3(9) .
C18A N4B C17A C2B -177.0(5) .
C15A C16A C17A N4B -6.9(10) .
C15A C16A C17A C2B 174.5(6) .
O4B C2B C17A N4B -167.3(6) .
N5B C2B C17A N4B 14.9(8) .
O4B C2B C17A C16A 11.5(10) .
N5B C2B C17A C16A -166.2(6) .
C15C C16C C17C C18C 179.2(19) .
C19C C16C C17C C18C 50(3) .
C17A N4B C18A C14A 0.6(9) .
C17A N4B C18A C10A 178.3(6) .
C13A C14A C18A N4B 176.6(7) .
C15A C14A C18A N4B -2.5(10) .
C13A C14A C18A C10A -1.1(10) .
C15A C14A C18A C10A 179.8(6) .
C11A C10A C18A N4B -175.7(6) .
N3B C10A C18A N4B 4.9(9) .
C11A C10A C18A C14A 2.2(10) .
N3B C10A C18A C14A -177.3(6) .
C23A N6B C19A C20A 1.6(9) .
C23A N6B C19A C3B -179.6(6) .
N5B C3B C19A N6B 13.3(8) .
N5B C3B C19A C20A -167.8(6) .
N6B C19A C20A C21A -4.0(10) .
C3B C19A C20A C21A 177.2(7) .
C9C O3C C21A C22A -171.4(11) .
C9C O3C C21A C20A 13.5(16) .
C19A C20A C21A C22A 5.0(12) .
C19A C20A C21A O3C 179.9(7) .
O3C C21A C22A C23A -178.6(7) .
C20A C21A C22A C23A -3.6(13) .
C31A O5C C22C C23C -176.2(8) .
C19A N6B C23A C22A 0.0(9) .
C19A N6B C23A C4B -179.2(6) .
C21A C22A C23A N6B 1.0(11) .
C21A C22A C23A C4B -179.8(7) .
O5B C4B C23A N6B -174.4(7) .
N7B C4B C23A N6B 4.4(8) .
O5B C4B C23A C22A 6.4(10) .
N7B C4B C23A C22A -174.7(6) .
O5C C22C C23C Si1C -172.0(8) .
C15C O4C C26A C27A -176.8(10) .
C15C O4C C26A C25A -1.2(12) .
O4C C26A C27A C28A 175.8(5) .
C25A C26A C27A C28A 0.0 .
C26A C27A C28A N8B 0.0 .
C26A C27A C28A C6B -177.8(5) .
O6B C6B C28A C27A 1.3(8) .
N9B C6B C28A C27A -178.7(4) .
O6B C6B C28A N8B -176.6(5) .
N9B C6B C28A N8B 3.3(7) .
C27A C28A N8B C24A 0.0 .
C6B C28A N8B C24A 178.0(5) .
C28A N8B C24A C25A 0.0 .
C28A N8B C24A C5B 178.1(5) .
N7B C5B C24A C25A -155.0(4) .
N7B C5B C24A N8B 27.0(7) .
N8B C24A C25A C26A 0.0 .
C5B C24A C25A C26A -178.0(5) .
O4C C26A C25A C24A -175.5(6) .
C27A C26A C25A C24A 0.0 .
C39A O6C C27C C28C -78(3) .
O6C C27C C28C C29C -177(2) .
O6C C27C C28C C30C -11(4) .
C22C O5C C31A C32A -0.4(11) .
C22C O5C C31A C30A 177.9(8) .
O5C C31A C32A C33A 178.3(7) .
C30A C31A C32A C33A 0.0 .
C31A C32A C33A N10B 0.0 .
C31A C32A C33A C8B -179.6(5) .
O7B C8B C33A N10B -174.3(6) .
N11B C8B C33A N10B 9.5(7) .
O7B C8B C33A C32A 5.3(9) .
N11B C8B C33A C32A -170.9(4) .
C32A C33A N10B C29A 0.0 .
C8B C33A N10B C29A 179.6(5) .
C33A N10B C29A C30A 0.0 .
C33A N10B C29A C7B 177.5(6) .
N9B C7B C29A C30A -161.2(5) .
N9B C7B C29A N10B 21.3(8) .
N10B C29A C30A C31A 0.0 .
C7B C29A C30A C31A -177.6(6) .
O5C C31A C30A C29A -178.5(6) .
C32A C31A C30A C29A 0.0 .
C54A O8C C33C C34C -178.7(15) .
C8B N11B C34A C35A 8.7(8) .
C8B N11B C34A C42A -177.8(6) .
C42A C34A C35A C36A 0.0 .
N11B C34A C35A C36A 173.1(4) .
C34A C35A C36A C37A 0.0 .
C35A C36A C37A C38A 0.0 .
C36A C37A C38A C42A 0.0 .
C36A C37A C38A C39A 180.0 .
C37A C38A C42A N12B 180.0 .
C39A C38A C42A N12B 0.0 .
C37A C38A C42A C34A 0.0 .
C39A C38A C42A C34A 180.0 .
C35A C34A C42A C38A 0.0 .
N11B C34A C42A C38A -173.9(4) .
C35A C34A C42A N12B 180.0 .
N11B C34A C42A N12B 6.1(4) .
C38A C42A N12B C41A 0.0 .
C34A C42A N12B C41A 180.0 .
C42A N12B C41A C40A 0.0 .
C42A N12B C41A C9B -173.3(4) .
O8B C9B C41A C40A 23.5(9) .
N13B C9B C41A C40A -156.1(5) .
O8B C9B C41A N12B -163.7(6) .
N13B C9B C41A N12B 16.7(8) .
N12B C41A C40A C39A 0.0 .
C9B C41A C40A C39A 172.4(5) .
C27C O6C C39A C40A -10.0(16) .
C27C O6C C39A C38A 164.1(11) .
C41A C40A C39A O6C 174.3(8) .
C41A C40A C39A C38A 0.0 .
C42A C38A C39A O6C -174.0(9) .
C37A C38A C39A O6C 6.0(9) .
C42A C38A C39A C40A 0.0 .
C37A C38A C39A C40A 180.0 .
C59A O9C C41C C42C 176.7(7) .
O9C C41C C42C C43C -62.8(14) .
O9C C41C C42C C45C 70.5(13) .
C9B N13B C43A C44A 9.7(9) .
C9B N13B C43A C51A -173.4(7) .
N13B C43A C44A C45A 176.7(5) .
C51A C43A C44A C45A 0.0 .
C43A C44A C45A C46A 0.0 .
C44A C45A C46A C47A 0.0 .
C45A C46A C47A C51A 0.0 .
C45A C46A C47A C48A 180.0 .
C46A C47A C51A N14B 180.0 .
C48A C47A C51A N14B 0.0 .
C46A C47A C51A C43A 0.0 .
C48A C47A C51A C43A 180.0 .
N13B C43A C51A N14B 2.9(4) .
C44A C43A C51A N14B 180.0 .
N13B C43A C51A C47A -177.1(4) .
C44A C43A C51A C47A 0.0 .
C47A C51A N14B C50A 0.0 .
C43A C51A N14B C50A 180.0 .
C51A N14B C50A C49A 0.0 .
C51A N14B C50A C10B -177.7(5) .
O9B C10B C50A N14B -169.3(5) .
N15B C10B C50A N14B 14.6(8) .
O9B C10B C50A C49A 13.1(9) .
N15B C10B C50A C49A -163.0(5) .
N14B C50A C49A C48A 0.0 .
C10B C50A C49A C48A 177.4(5) .
C50A C49A C48A C47A 0.0 .
C50A C49A C48A O7C -171.1(6) .
C46A C47A C48A C49A 180.0 .
C51A C47A C48A C49A 0.0 .
C46A C47A C48A O7C -10.3(7) .
C51A C47A C48A O7C 169.7(7) .
C1AA O7C C48A C49A -85.2(12) .
C1AA O7C C48A C47A 104.4(12) .
C45C C42C C43C C44C 170.9(16) .
C41C C42C C43C C44C -59(2) .
C43C C42C C45C C46C -47(2) .
C41C C42C C45C C46C -179.9(15) .
C63A O10C C47C C48C 175.3(10) .
O10C C47C C48C C49C -64.8(15) .
O10C C47C C48C C50C 170.3(12) .
C33C O8C C54A C55A 164.8(10) .
C33C O8C C54A C53A -1.8(16) .
O8C C54A C55A C56A -167.1(9) .
C53A C54A C55A C56A 0.0 .
C54A C55A C56A N16B 0.0 .
C54A C55A C56A C12B 175.5(6) .
O10B C12B C56A C55A 6.3(10) .
N17B C12B C56A C55A -177.0(5) .
O10B C12B C56A N16B -178.1(6) .
N17B C12B C56A N16B -1.4(8) .
C55A C56A N16B C52A 0.0 .
C12B C56A N16B C52A -175.8(6) .
C56A N16B C52A C53A 0.0 .
C56A N16B C52A C11B 178.9(6) .
N15B C11B C52A C53A -169.5(5) .
N15B C11B C52A N16B 11.6(8) .
N16B C52A C53A C54A 0.0 .
C11B C52A C53A C54A -178.8(6) .
O8C C54A C53A C52A 166.0(9) .
C55A C54A C53A C52A 0.0 .
C61A N18B C57A C58A 1.7(10) .
C61A N18B C57A C13B 179.4(6) .
N17B C13B C57A N18B 31.9(9) .
N17B C13B C57A C58A -150.3(7) .
N18B C57A C58A C59A -1.2(10) .
C13B C57A C58A C59A -178.9(6) .
C41C O9C C59A C60A 177.4(8) .
C41C O9C C59A C58A -3.0(12) .
C57A C58A C59A O9C -178.6(7) .
C57A C58A C59A C60A 1.0(10) .
O9C C59A C60A C61A 178.4(6) .
C58A C59A C60A C61A -1.3(10) .
C57A N18B C61A C60A -2.1(10) .
C57A N18B C61A C14B 179.0(6) .
C59A C60A C61A N18B 1.9(11) .
C59A C60A C61A C14B -179.2(6) .
O11B C14B C61A N18B 179.5(7) .
N19B C14B C61A N18B -0.8(10) .
O11B C14B C61A C60A 0.4(11) .
N19B C14B C61A C60A -179.9(7) .
O12B C15B C62A C64A -7.7(12) .
N20B C15B C62A C64A 173.7(9) .
O12B C15B C62A C63A 174.6(8) .
N20B C15B C62A C63A -4.1(13) .
C47C O10C C63A C64A 2.1(14) 3_667
C47C O10C C63A C62A -176.0(9) .
C64A C62A C63A O10C 179.1(8) .
C15B C62A C63A O10C -3.1(13) .
C64A C62A C63A C64A 0.9(14) 3_667
C15B C62A C63A C64A 178.6(8) 3_667
C63A C62A C64A C63A -0.9(15) 3_667
C15B C62A C64A C63A -178.8(8) 3_667
C17C C16C C19C C20C -171.3(17) .
C15C C16C C19C C20C 61(2) .
O8C C33C C34C C35C 38(4) .
C33C C34C C35C C36C 77(6) .
